data_7204316
loop_
_publ_author_name
'Hamilton, Chris J.'
'Fairlamb, Alan H.'
'Eggleston, Ian M.'

_publ_section_title
;
 Regiocontrolled synthesis of the macrocyclic polyamine alkaloid
 (+-)-lunarine, a time-dependent inhibitor of trypanothione reductase
;
_journal_issue 8
_journal_name_full 'Journal of the Chemical Society, Perkin Transactions 1'
_journal_page_first 1115
_journal_paper_doi 10.1039/b110149h
_journal_year 2002
_chemical_formula_sum 'C13 H10 Br N O2'
_chemical_formula_weight 292.13
_space_group_IT_number 2
_symmetry_cell_setting triclinic
_symmetry_space_group_name_Hall '-P 1'
_symmetry_space_group_name_H-M 'P -1'
_atom_sites_solution_hydrogens geom
_atom_sites_solution_primary direct
_atom_sites_solution_secondary difmap
_audit_creation_method SHELXL-97
_cell_angle_alpha 84.65(3)
_cell_angle_beta 74.43(3)
_cell_angle_gamma 66.85(3)
_cell_formula_units_Z 2
_cell_length_a 7.5226(15)
_cell_length_b 9.1659(18)
_cell_length_c 9.3917(19)
_cell_measurement_reflns_used 6708
_cell_measurement_temperature 150(2)
_cell_measurement_theta_max 30.4
_cell_measurement_theta_min 2.25
_cell_volume 573.5(3)
_computing_cell_refinement 'HKL Scalepack (Otwinowski & Minor 1997)'
_computing_data_collection 'Collect (Nonius BV, 1997-2000)'
_computing_data_reduction 'HKL Denzo and Scalepack (Otwinowski & Minor 1997)'
_computing_structure_refinement 'SHELXL-97 (Sheldrick, 1997)'
_computing_structure_solution 'SHELXS-97 (Sheldrick, 1990)'
_diffrn_ambient_temperature 150(2)
_diffrn_detector_area_resol_mean 9
_diffrn_measured_fraction_theta_full 0.872
_diffrn_measured_fraction_theta_max 0.872
_diffrn_measurement_device '95mm CCD camera on \k-goniostat'
_diffrn_measurement_device_type KappaCCD
_diffrn_measurement_method CCD
_diffrn_radiation_monochromator 'vertically mounted graphite crystal'
_diffrn_radiation_type MoK\a
_diffrn_radiation_wavelength 0.71073
_diffrn_reflns_av_R_equivalents 0.0659
_diffrn_reflns_av_sigmaI/netI 0.0553
_diffrn_reflns_limit_h_max 10
_diffrn_reflns_limit_h_min -8
_diffrn_reflns_limit_k_max 13
_diffrn_reflns_limit_k_min -12
_diffrn_reflns_limit_l_max 13
_diffrn_reflns_limit_l_min -12
_diffrn_reflns_number 6708
_diffrn_reflns_theta_full 30.44
_diffrn_reflns_theta_max 30.44
_diffrn_reflns_theta_min 2.25
_exptl_absorpt_coefficient_mu 3.571
_exptl_absorpt_correction_T_max 0.7632
_exptl_absorpt_correction_T_min 0.4138
_exptl_crystal_density_diffrn 1.692
_exptl_crystal_density_method 'not measured'
_exptl_crystal_F_000 292
_exptl_crystal_size_max 0.30
_exptl_crystal_size_mid 0.30
_exptl_crystal_size_min 0.08
_refine_diff_density_max 1.140
_refine_diff_density_min -1.039
_refine_diff_density_rms 0.139
_refine_ls_extinction_coef 0.080(7)
_refine_ls_extinction_expression Fc^*^=kFc[1+0.001xFc^2^\l^3^/sin(2\q)]^-1/4^
_refine_ls_extinction_method SHELXL
_refine_ls_goodness_of_fit_ref 1.046
_refine_ls_hydrogen_treatment mixed
_refine_ls_matrix_type full
_refine_ls_number_parameters 155
_refine_ls_number_reflns 3033
_refine_ls_number_restraints 0
_refine_ls_restrained_S_all 1.046
_refine_ls_R_factor_all 0.0527
_refine_ls_R_factor_gt 0.0452
_refine_ls_shift/su_max 0.001
_refine_ls_shift/su_mean 0.000
_refine_ls_structure_factor_coef Fsqd
_refine_ls_weighting_details 'calc w=1/[\s^2^(Fo^2^)+(0.0700P)^2^+0.8005P] where P=(Fo^2^+2Fc^2^)/3'
_refine_ls_weighting_scheme calc
_refine_ls_wR_factor_gt 0.1156
_refine_ls_wR_factor_ref 0.1231
_reflns_number_gt 2707
_reflns_number_total 3033
_reflns_threshold_expression >2sigma(I)
_cod_data_source_file b110149h.txt
_cod_data_source_block c:\jcb\data\src292\centro\src292c
_cod_depositor_comments
;
The following automatic conversions were performed:
'_atom_site_symetry_multiplicity' tag replaced with
'_atom_site_symmetry_multiplicity'.

Automatic conversion script
Id: cif_correct_tags 1440 2010-10-19 06:21:57Z saulius 
;
_cod_original_cell_volume 573.5(2)
_cod_original_sg_symbol_H-M P-1
_cod_database_code 7204316

loop_
_symmetry_equiv_pos_as_xyz
'x, y, z'
'-x, -y, -z'

loop_
_atom_site_label
_atom_site_type_symbol
_atom_site_fract_x
_atom_site_fract_y
_atom_site_fract_z
_atom_site_U_iso_or_equiv
_atom_site_adp_type
_atom_site_occupancy
_atom_site_symmetry_multiplicity
_atom_site_calc_flag
_atom_site_refinement_flags
_atom_site_disorder_assembly
_atom_site_disorder_group
Br1 Br 0.22201(4) 0.69641(3) 0.28228(3) 0.02427(15) Uani 1 1 d . . .
C1 C 1.0347(5) 0.1634(4) 0.0645(3) 0.0227(6) Uani 1 1 d . . .
H1A H 1.1055 0.0482 0.0427 0.030 Uiso 1 1 calc R . .
H1B H 0.9311 0.2063 0.0085 0.030 Uiso 1 1 calc R . .
C2 C 1.1827(5) 0.2450(4) 0.0157(3) 0.0266(6) Uani 1 1 d . . .
H2A H 1.2385 0.2326 -0.0927 0.035 Uiso 1 1 calc R . .
H2B H 1.1120 0.3599 0.0392 0.035 Uiso 1 1 calc R . .
C3 C 1.3510(5) 0.1762(4) 0.0914(3) 0.0217(6) Uani 1 1 d . . .
O3 O 1.5152(4) 0.1794(3) 0.0380(3) 0.0317(5) Uani 1 1 d . . .
C4 C 1.3040(4) 0.0990(4) 0.2379(3) 0.0202(6) Uani 1 1 d . . .
H4A H 1.3910 0.1035 0.2986 0.026 Uiso 1 1 calc R . .
H4B H 1.3337 -0.0141 0.2208 0.026 Uiso 1 1 calc R . .
C4A C 1.0879(4) 0.1789(3) 0.3218(3) 0.0172(5) Uani 1 1 d . . .
H4A1 H 1.0614 0.1230 0.4170 0.022 Uiso 1 1 calc R . .
O5 O 1.0524(3) 0.3426(2) 0.3516(2) 0.0190(4) Uani 1 1 d . . .
C5A C 0.8642(4) 0.4347(3) 0.3391(3) 0.0169(5) Uani 1 1 d . . .
C6 C 0.7601(5) 0.5914(3) 0.3885(3) 0.0198(5) Uani 1 1 d . . .
H6 H 0.8178 0.6440 0.4337 0.026 Uiso 1 1 calc R . .
C7 C 0.5685(5) 0.6676(4) 0.3689(3) 0.0204(6) Uani 1 1 d . . .
H7 H 0.4915 0.7741 0.4024 0.027 Uiso 1 1 calc R . .
C8 C 0.4890(4) 0.5886(3) 0.3006(3) 0.0184(5) Uani 1 1 d . . .
C9 C 0.5926(4) 0.4339(3) 0.2496(3) 0.0181(5) Uani 1 1 d . . .
H9 H 0.5362 0.3820 0.2024 0.024 Uiso 1 1 calc R . .
C9A C 0.7827(4) 0.3582(3) 0.2708(3) 0.0159(5) Uani 1 1 d . . .
C9B C 0.9344(4) 0.1904(3) 0.2323(3) 0.0169(5) Uani 1 1 d . . .
C9C C 0.8416(4) 0.0739(3) 0.2882(4) 0.0217(6) Uani 1 1 d . . .
N9B N 0.7686(4) -0.0143(4) 0.3346(4) 0.0328(7) Uani 1 1 d . . .

loop_
_atom_site_aniso_label
_atom_site_aniso_U_11
_atom_site_aniso_U_22
_atom_site_aniso_U_33
_atom_site_aniso_U_23
_atom_site_aniso_U_13
_atom_site_aniso_U_12
Br1 0.01568(18) 0.0248(2) 0.0281(2) 0.00528(12) -0.00567(12) -0.00443(12)
C1 0.0231(14) 0.0263(15) 0.0188(13) -0.0068(11) -0.0072(11) -0.0068(12)
C2 0.0281(16) 0.0323(16) 0.0166(13) -0.0002(12) -0.0032(12) -0.0103(13)
C3 0.0228(14) 0.0216(14) 0.0210(14) -0.0062(11) -0.0008(11) -0.0104(11)
O3 0.0249(12) 0.0377(13) 0.0326(13) -0.0065(10) 0.0035(10) -0.0177(11)
C4 0.0159(12) 0.0217(13) 0.0235(14) -0.0015(11) -0.0053(11) -0.0071(11)
C4A 0.0185(12) 0.0158(12) 0.0187(13) -0.0013(10) -0.0071(10) -0.0062(10)
O5 0.0185(9) 0.0197(10) 0.0209(10) -0.0041(8) -0.0075(8) -0.0067(8)
C5A 0.0161(12) 0.0203(13) 0.0151(12) -0.0010(10) -0.0036(10) -0.0076(10)
C6 0.0245(14) 0.0191(13) 0.0173(13) -0.0034(10) -0.0060(11) -0.0087(11)
C7 0.0236(14) 0.0189(13) 0.0163(13) -0.0012(10) -0.0027(11) -0.0068(11)
C8 0.0127(11) 0.0207(13) 0.0198(13) 0.0044(10) -0.0041(10) -0.0051(10)
C9 0.0180(13) 0.0161(12) 0.0217(13) 0.0006(10) -0.0064(11) -0.0074(11)
C9A 0.0164(12) 0.0147(12) 0.0161(12) -0.0010(9) -0.0042(10) -0.0053(10)
C9B 0.0151(12) 0.0160(12) 0.0212(13) -0.0016(10) -0.0071(10) -0.0055(10)
C9C 0.0155(12) 0.0179(13) 0.0326(16) -0.0007(11) -0.0104(11) -0.0041(10)
N9B 0.0227(13) 0.0235(13) 0.055(2) 0.0057(13) -0.0142(13) -0.0101(11)

loop_
_atom_type_symbol
_atom_type_description
_atom_type_scat_dispersion_real
_atom_type_scat_dispersion_imag
_atom_type_scat_source
C C 0.0033 0.0016 'International Tables Vol C Tables 4.2.6.8 and 6.1.1.4'
H H 0.0000 0.0000 'International Tables Vol C Tables 4.2.6.8 and 6.1.1.4'
N N 0.0061 0.0033 'International Tables Vol C Tables 4.2.6.8 and 6.1.1.4'
O O 0.0106 0.0060 'International Tables Vol C Tables 4.2.6.8 and 6.1.1.4'
Br Br -0.2901 2.4595 'International Tables Vol C Tables 4.2.6.8 and 6.1.1.4'

loop_
_geom_angle_atom_site_label_1
_geom_angle_atom_site_label_2
_geom_angle_atom_site_label_3
_geom_angle
_geom_angle_site_symmetry_1
_geom_angle_site_symmetry_3
_geom_angle_publ_flag
C2 C1 C9B 110.5(2) . . ?
C3 C2 C1 111.4(3) . . ?
O3 C3 C4 121.5(3) . . ?
O3 C3 C2 122.9(3) . . ?
C4 C3 C2 115.6(3) . . ?
C3 C4 C4A 112.1(2) . . ?
O5 C4A C4 107.7(2) . . ?
O5 C4A C9B 105.3(2) . . ?
C4 C4A C9B 114.0(2) . . ?
C5A O5 C4A 107.4(2) . . ?
O5 C5A C9A 113.7(2) . . ?
O5 C5A C6 124.6(3) . . ?
C9A C5A C6 121.8(3) . . ?
C7 C6 C5A 117.2(3) . . ?
C6 C7 C8 120.2(3) . . ?
C9 C8 C7 122.9(3) . . ?
C9 C8 Br1 118.7(2) . . ?
C7 C8 Br1 118.4(2) . . ?
C8 C9 C9A 116.6(3) . . ?
C5A C9A C9 121.4(3) . . ?
C5A C9A C9B 108.0(2) . . ?
C9 C9A C9B 130.7(2) . . ?
C9C C9B C9A 110.6(2) . . ?
C9C C9B C1 110.3(2) . . ?
C9A C9B C1 113.1(2) . . ?
C9C C9B C4A 110.0(2) . . ?
C9A C9B C4A 101.1(2) . . ?
C1 C9B C4A 111.5(2) . . ?
N9B C9C C9B 178.4(4) . . ?

loop_
_geom_bond_atom_site_label_1
_geom_bond_atom_site_label_2
_geom_bond_distance
_geom_bond_site_symmetry_2
_geom_bond_publ_flag
Br1 C8 1.906(3) . ?
C1 C2 1.525(5) . ?
C1 C9B 1.550(4) . ?
C2 C3 1.510(5) . ?
C3 O3 1.213(4) . ?
C3 C4 1.508(4) . ?
C4 C4A 1.511(4) . ?
C4A O5 1.458(3) . ?
C4A C9B 1.569(4) . ?
O5 C5A 1.365(3) . ?
C5A C9A 1.383(4) . ?
C5A C6 1.391(4) . ?
C6 C7 1.388(4) . ?
C7 C8 1.389(4) . ?
C8 C9 1.380(4) . ?
C9 C9A 1.383(4) . ?
C9A C9B 1.517(4) . ?
C9B C9C 1.478(4) . ?
C9C N9B 1.141(4) . ?

loop_
_geom_torsion_atom_site_label_1
_geom_torsion_atom_site_label_2
_geom_torsion_atom_site_label_3
_geom_torsion_atom_site_label_4
_geom_torsion
_geom_torsion_site_symmetry_1
_geom_torsion_site_symmetry_2
_geom_torsion_site_symmetry_3
_geom_torsion_site_symmetry_4
_geom_torsion_publ_flag
C9B C1 C2 C3 62.7(3) . . . . ?
C1 C2 C3 O3 153.8(3) . . . . ?
C1 C2 C3 C4 -24.9(4) . . . . ?
O3 C3 C4 C4A 148.6(3) . . . . ?
C2 C3 C4 C4A -32.6(4) . . . . ?
C3 C4 C4A O5 -61.7(3) . . . . ?
C3 C4 C4A C9B 54.7(3) . . . . ?
C4 C4A O5 C5A 143.1(2) . . . . ?
C9B C4A O5 C5A 21.1(3) . . . . ?
C4A O5 C5A C9A -14.2(3) . . . . ?
C4A O5 C5A C6 166.1(3) . . . . ?
O5 C5A C6 C7 -179.2(3) . . . . ?
C9A C5A C6 C7 1.2(4) . . . . ?
C5A C6 C7 C8 -0.9(4) . . . . ?
C6 C7 C8 C9 0.1(5) . . . . ?
C6 C7 C8 Br1 178.0(2) . . . . ?
C7 C8 C9 C9A 0.5(4) . . . . ?
Br1 C8 C9 C9A -177.4(2) . . . . ?
O5 C5A C9A C9 179.7(3) . . . . ?
C6 C5A C9A C9 -0.6(4) . . . . ?
O5 C5A C9A C9B 0.6(3) . . . . ?
C6 C5A C9A C9B -179.7(3) . . . . ?
C8 C9 C9A C5A -0.3(4) . . . . ?
C8 C9 C9A C9B 178.6(3) . . . . ?
C5A C9A C9B C9C 128.4(3) . . . . ?
C9 C9A C9B C9C -50.6(4) . . . . ?
C5A C9A C9B C1 -107.4(3) . . . . ?
C9 C9A C9B C1 73.6(4) . . . . ?
C5A C9A C9B C4A 12.0(3) . . . . ?
C9 C9A C9B C4A -167.1(3) . . . . ?
C2 C1 C9B C9C -162.5(3) . . . . ?
C2 C1 C9B C9A 73.1(3) . . . . ?
C2 C1 C9B C4A -40.1(3) . . . . ?
O5 C4A C9B C9C -136.6(2) . . . . ?
C4 C4A C9B C9C 105.7(3) . . . . ?
O5 C4A C9B C9A -19.7(3) . . . . ?
C4 C4A C9B C9A -137.4(2) . . . . ?
O5 C4A C9B C1 100.8(3) . . . . ?
C4 C4A C9B C1 -17.0(3) . . . . ?
C9A C9B C9C N9B -55(11) . . . . ?
C1 C9B C9C N9B 179(100) . . . . ?
C4A C9B C9C N9B 56(11) . . . . ?
